data_9013956
loop_
_publ_author_name
'Rastsvetaeva, R. F.'
'Khomyakov, A. P.'

_publ_section_title
;
 Crystal structure of deloneite-(Ce), high ordered Ca analogue of belovite
;
_journal_name_full 'Doklady Akademii Nauk SSSR'
_journal_page_first 354
_journal_page_last 357
_journal_volume 349
_journal_year 1996
_chemical_formula_sum
;Ca3.548 Ce1.299 F1.41 H0.63 La0.6 Na1.999 Nd0.25 O24.63 P5.799 Si0.201
 Sr2.301
;
_chemical_name_mineral Deloneite
_space_group_IT_number 147
_symmetry_space_group_name_Hall '-P 3'
_symmetry_space_group_name_H-M 'P -3'
_cell_angle_alpha 90
_cell_angle_beta 90
_cell_angle_gamma 120
_cell_formula_units_Z 2
_cell_length_a 9.51
_cell_length_b 9.51
_cell_length_c 7.01
_cell_volume 549.047
_database_code_amcsd 0012491
_exptl_crystal_density_diffrn 7.851
_cod_original_formula_sum 'Na1.999 Ca3.548 Sr2.301 Ce1.299 La.6 Nd.25 P5.799 Si.201 O24.63 F1.41 H.63'
_cod_database_code 9013956

loop_
_space_group_symop_operation_xyz
x,y,z
y,-x+y,-z
-x+y,-x,z
-x,-y,-z
-y,x-y,z
x-y,x,-z

loop_
_atom_site_label
_atom_site_fract_x
_atom_site_fract_y
_atom_site_fract_z
_atom_site_occupancy
_atom_site_U_iso_or_equiv
_atom_site_type_symbol
_atom_site_attached_hydrogens
Na1 0.33333 0.66667 -0.02060 0.50000 0.02533 Na 0
Ca1 0.33333 0.66667 -0.02060 0.20000 0.02533 Ca 0
Sr1 0.01580 0.25550 0.24130 0.76700 0.02482 Sr 0
Ce1 0.66667 0.33333 -0.01240 0.15000 0.03014 Ce 0
La1 0.33333 0.66667 -0.02060 0.30000 0.02533 La 0
Na2 0.33333 0.66667 0.50020 0.50000 0.02786 Na 0
Nd1 0.33333 0.66667 0.50020 0.25000 0.02786 Nd 0
Ca2 0.33333 0.66667 0.50020 0.25000 0.02786 Ca 0
Ca3 0.66667 0.33333 -0.01240 0.70000 0.03014 Ca 0
La2 0.66667 0.33333 -0.01240 0.15000 0.03014 La 0
Ca4 0.66667 0.33333 0.49050 0.70000 0.02913 Ca 0
La3 0.66667 0.33333 0.49050 0.15000 0.02913 La 0
Ce2 0.66667 0.33333 0.49050 0.15000 0.02913 Ce 0
Ca5 0.01580 0.25550 0.24130 0.23300 0.02482 Ca 0
Na3 0.24550 0.23360 0.74220 0.33300 0.02280 Na 0
Ce3 0.24550 0.23360 0.74220 0.33300 0.02280 Ce 0
Ca6 0.24550 0.23360 0.74220 0.33300 0.02280 Ca 0
P1 0.63390 0.02940 0.23760 1.00000 0.01418 P 0
P2 0.02760 0.40340 0.73810 0.93300 0.01811 P 0
Si1 0.02760 0.40340 0.73810 0.06700 0.01811 Si 0
O1 0.12500 0.59100 0.74400 1.00000 0.01393 O 0
O2 0.49900 0.16100 0.73100 1.00000 0.03166 O 0
O3 0.32600 0.26300 0.07300 1.00000 0.05953 O 0
O4 0.32800 0.26200 0.40600 1.00000 0.04686 O 0
O5 0.09600 0.35200 0.91100 1.00000 0.01646 O 0
O6 0.09500 0.35200 0.56200 1.00000 0.01646 O 0
O7 0.15200 0.68100 0.23300 1.00000 0.01520 O 0
O8 0.57300 0.45800 0.23900 1.00000 0.03926 O 0
F1 0.00000 0.00000 0.24600 1.00000 0.01140 F 0
F2 0.00000 0.00000 0.82000 0.41000 0.04053 F 0
O-H9 0.00000 0.00000 0.55800 0.32000 0.05066 O 1
O-H10 0.00000 0.00000 0.62500 0.31000 0.04559 O 1

loop_
_cod_changelog_entry_id
_cod_changelog_entry_author
_cod_changelog_entry_date
_cod_changelog_entry_text
1
;cod-tools version 3.8.0
Id: cif_guess_AMCSD_atom_types 9581 2023-05-17 12:35:41Z saulius
;
2023-05-18T11:42:40+03:00
;Derived atom types and hydrogen counts
from atom names that follow the AMCSD naming convention
(Wat == water, O-H == hydroxyl).
;

loop_
_cod_related_entry_id
_cod_related_entry_database
_cod_related_entry_code
1 AMCSD 0012491
